data_7244461
loop_
_publ_author_name
'Senchyk, Ganna A.'
'Lysenko, Andrey B.'
'Krautscheid, Harald'
'Rusanov, Eduard B.'
'Karbowiak, Miroslaw'
'Domasevitch, Kostiantyn V.'

_publ_section_title
;
 1,2,4-Triazolyl-4-acetate: a ditopic ligand combining soft and hard donor
 sites in homometallic (AgI) and heterometallic (AgI/UVI) coordination
 polymers
;
_journal_name_full CrystEngComm
_journal_paper_doi 10.1039/D1CE01549D
_journal_year 2022
_chemical_formula_moiety '2(C20 H20 Ag3 N15 O12 U), 7(H2 O)'
_chemical_formula_sum 'C40 H54 Ag6 N30 O31 U2'
_chemical_formula_weight 2574.41
_chemical_name_systematic
;
poly[[decakis[2-(1,2,4-triazol-4-yl)acetato)]-hexasilver(I)] bis-
[dioxouranium(VI)] Heptahydrate] 
;
_space_group_crystal_system monoclinic
_space_group_IT_number 14
_space_group_name_Hall '-P 2yn'
_space_group_name_H-M_alt 'P 1 21/n 1'
_atom_sites_solution_hydrogens geom
_atom_sites_solution_primary direct
_atom_sites_solution_secondary difmap
_audit_creation_method SHELXL-2014/7
_audit_update_record
;
2021-07-20 deposited with the CCDC.	2022-01-27 downloaded from the CCDC.
;
_cell_angle_alpha 90
_cell_angle_beta 94.822(8)
_cell_angle_gamma 90
_cell_formula_units_Z 2
_cell_length_a 9.5892(10)
_cell_length_b 15.8614(12)
_cell_length_c 22.064(2)
_cell_measurement_reflns_used 17282
_cell_measurement_temperature 173(2)
_cell_measurement_theta_max 27.237
_cell_measurement_theta_min 1.852
_cell_volume 3344.0(5)
_computing_cell_refinement 'IPDS Software (Stoe & Cie, 2000)'
_computing_data_collection 'IPDS Software (Stoe & Cie, 2000)'
_computing_data_reduction 'IPDS Software (Stoe & Cie, 2000)'
_computing_molecular_graphics 'Diamond 2.1e (Brandenburg, 1999)'
_computing_publication_material 'WinGX 1.70.01 (Farrugia, 1999)'
_computing_structure_refinement 'SHELXL-2014/7 (Sheldrick, 2014)'
_computing_structure_solution 'SHELXS-97 (Sheldrick, 2008)'
_diffrn_ambient_temperature 173(2)
_diffrn_measured_fraction_theta_full 0.995
_diffrn_measured_fraction_theta_max 0.988
_diffrn_measurement_device_type 'Stoe Image Plate Diffraction System-2T'
_diffrn_measurement_method '\f oscillation scans'
_diffrn_radiation_type MoK\a
_diffrn_radiation_wavelength 0.71073
_diffrn_reflns_av_R_equivalents 0.0550
_diffrn_reflns_av_unetI/netI 0.1239
_diffrn_reflns_Laue_measured_fraction_full 0.995
_diffrn_reflns_Laue_measured_fraction_max 0.988
_diffrn_reflns_limit_h_max 12
_diffrn_reflns_limit_h_min -9
_diffrn_reflns_limit_k_max 20
_diffrn_reflns_limit_k_min -18
_diffrn_reflns_limit_l_max 28
_diffrn_reflns_limit_l_min -28
_diffrn_reflns_number 17282
_diffrn_reflns_point_group_measured_fraction_full 0.995
_diffrn_reflns_point_group_measured_fraction_max 0.988
_diffrn_reflns_theta_full 25.242
_diffrn_reflns_theta_max 27.237
_diffrn_reflns_theta_min 1.852
_diffrn_source 'fine-focus sealed tube'
_exptl_absorpt_coefficient_mu 6.654
_exptl_absorpt_correction_T_max 0.7025
_exptl_absorpt_correction_T_min 0.4148
_exptl_absorpt_correction_type numerical
_exptl_absorpt_process_details 'X-RED (Stoe & Cie, 2001) and X-SHAPE (Stoe & Cie, 1999)'
_exptl_crystal_colour yellow
_exptl_crystal_density_diffrn 2.557
_exptl_crystal_description prism
_exptl_crystal_F_000 2436
_exptl_crystal_size_max 0.200
_exptl_crystal_size_mid 0.160
_exptl_crystal_size_min 0.130
_refine_diff_density_max 1.081
_refine_diff_density_min -1.105
_refine_diff_density_rms 0.189
_refine_ls_extinction_method none
_refine_ls_goodness_of_fit_ref 0.863
_refine_ls_hydrogen_treatment constr
_refine_ls_matrix_type full
_refine_ls_number_parameters 488
_refine_ls_number_reflns 7385
_refine_ls_number_restraints 0
_refine_ls_restrained_S_all 0.863
_refine_ls_R_factor_all 0.1012
_refine_ls_R_factor_gt 0.0472
_refine_ls_shift/su_max 0.000
_refine_ls_shift/su_mean 0.000
_refine_ls_structure_factor_coef Fsqd
_refine_ls_weighting_details 'w=1/[\s^2^(Fo^2^)+(0.0258P)^2^] where P=(Fo^2^+2Fc^2^)/3'
_refine_ls_weighting_scheme calc
_refine_ls_wR_factor_gt 0.0741
_refine_ls_wR_factor_ref 0.0849
_reflns_Friedel_coverage 0.000
_reflns_number_gt 4281
_reflns_number_total 7385
_reflns_threshold_expression 'I > 2\s(I)'
_cod_data_source_file d1ce01549d2.cif
_cod_data_source_block 4
_cod_original_cell_volume 3344.1(5)
_cod_original_sg_symbol_H-M 'P 21/n'
_cod_database_code 7244461
_shelx_shelxl_version_number 2014/7
_shelx_space_group_comment
;
The symmetry employed for this shelxl refinement is uniquely defined
by the following loop, which should always be used as a source of
symmetry information in preference to the above space-group names.
They are only intended as comments.
;
_shelx_estimated_absorpt_t_min 0.350
_shelx_estimated_absorpt_t_max 0.478

loop_
_space_group_symop_operation_xyz
'x, y, z'
'-x+1/2, y+1/2, -z+1/2'
'-x, -y, -z'
'x-1/2, -y-1/2, z-1/2'

loop_
_atom_site_label
_atom_site_type_symbol
_atom_site_fract_x
_atom_site_fract_y
_atom_site_fract_z
_atom_site_U_iso_or_equiv
_atom_site_adp_type
_atom_site_occupancy
_atom_site_site_symmetry_order
_atom_site_calc_flag
_atom_site_refinement_flags_posn
_atom_site_refinement_flags_adp
_atom_site_refinement_flags_occupancy
_atom_site_disorder_assembly
_atom_site_disorder_group
U1 U 0.00236(4) 0.08172(3) 0.23425(2) 0.02204(8) Uani 1 1 d . . . . .
Ag1 Ag 0.34145(9) 0.57512(6) 0.07111(3) 0.03555(19) Uani 1 1 d . . . . .
Ag2 Ag 0.34545(8) 0.41209(6) -0.05429(3) 0.03414(19) Uani 1 1 d . . . . .
Ag3 Ag 0.05827(9) 0.61995(6) -0.02434(3) 0.0379(2) Uani 1 1 d . . . . .
O1 O 0.1006(7) 0.2152(4) 0.2553(2) 0.0280(16) Uani 1 1 d . . . . .
O2 O 0.1290(8) 0.3528(4) 0.2425(3) 0.0332(16) Uani 1 1 d . . . . .
O3 O 0.1847(8) 0.8184(4) -0.2181(3) 0.0268(15) Uani 1 1 d . . . . .
O4 O 0.1128(8) 0.7273(5) -0.1501(3) 0.047(2) Uani 1 1 d . . . . .
O5 O 0.0443(7) 0.9334(4) 0.2323(3) 0.0289(16) Uani 1 1 d . . . . .
O6 O 0.0245(9) 0.8000(5) 0.2036(3) 0.0377(18) Uani 1 1 d . . . . .
O7 O 0.1928(9) 0.0455(6) -0.1247(3) 0.050(2) Uani 1 1 d . . . . .
O8 O 0.2138(8) -0.0043(5) -0.2186(3) 0.0355(17) Uani 1 1 d . . . . .
O9 O 0.1499(8) 0.5539(5) 0.3247(3) 0.0390(19) Uani 1 1 d . . . . .
O10 O 0.2516(7) 0.5617(5) 0.2370(3) 0.0343(18) Uani 1 1 d . . . . .
O11 O 0.0292(7) 0.0899(4) 0.1567(3) 0.0292(15) Uani 1 1 d . . . . .
O12 O -0.0238(7) 0.0748(5) 0.3135(3) 0.0306(15) Uani 1 1 d . . . . .
N1 N 0.3003(9) 0.4437(6) 0.0911(3) 0.031(2) Uani 1 1 d . . . . .
N2 N 0.2728(10) 0.3856(6) 0.0447(3) 0.034(2) Uani 1 1 d . . . . .
N3 N 0.2512(10) 0.3236(6) 0.1320(3) 0.033(2) Uani 1 1 d . . . . .
N4 N 0.3857(9) 0.6032(5) -0.0331(3) 0.030(2) Uani 1 1 d . . . . .
N5 N 0.3694(9) 0.5427(6) -0.0783(3) 0.0290(19) Uani 1 1 d . . . . .
N6 N 0.3741(10) 0.6677(5) -0.1210(3) 0.029(2) Uani 1 1 d . . . . .
N7 N 0.2498(10) 0.7044(5) 0.0761(3) 0.0285(19) Uani 1 1 d . . . . .
N8 N 0.1407(9) 0.7250(6) 0.0333(3) 0.032(2) Uani 1 1 d . . . . .
N9 N 0.1649(9) 0.8244(5) 0.1029(3) 0.0270(19) Uani 1 1 d . . . . .
N10 N 0.3711(12) 0.2822(5) -0.0842(4) 0.042(3) Uani 1 1 d . . . . .
N11 N 0.4169(15) 0.2206(6) -0.0424(4) 0.062(4) Uani 1 1 d . . . . .
N12 N 0.3870(10) 0.1642(5) -0.1337(4) 0.034(2) Uani 1 1 d . . . . .
N13 N -0.0232(10) 0.5632(6) 0.0727(3) 0.037(2) Uani 1 1 d . . . . .
N14 N -0.0324(9) 0.4801(5) 0.0904(3) 0.0289(19) Uani 1 1 d . . . . .
N15 N -0.0120(9) 0.5574(5) 0.1735(3) 0.0260(18) Uani 1 1 d . . . . .
C1 C 0.2878(11) 0.4039(6) 0.1419(4) 0.028(2) Uani 1 1 d . . . . .
H1 H 0.3028 0.4288 0.1811 0.033 Uiso 1 1 calc R U . . .
C2 C 0.2430(11) 0.3130(7) 0.0704(4) 0.031(2) Uani 1 1 d . . . . .
H2 H 0.2197 0.2620 0.0495 0.037 Uiso 1 1 calc R U . . .
C3 C 0.2326(12) 0.2545(6) 0.1754(4) 0.028(2) Uani 1 1 d . . . . .
H3A H 0.3258 0.2358 0.1930 0.034 Uiso 1 1 calc R U . . .
H3B H 0.1876 0.2063 0.1531 0.034 Uiso 1 1 calc R U . . .
C4 C 0.1448(10) 0.2790(7) 0.2267(4) 0.030(2) Uani 1 1 d . . . . .
C5 C 0.3917(12) 0.6773(7) -0.0595(4) 0.033(2) Uani 1 1 d . . . . .
H5 H 0.4062 0.7295 -0.0389 0.039 Uiso 1 1 calc R U . . .
C6 C 0.3626(10) 0.5834(8) -0.1298(4) 0.028(2) Uani 1 1 d . . . . .
H6 H 0.3510 0.5572 -0.1686 0.033 Uiso 1 1 calc R U . . .
C7 C 0.3580(11) 0.7336(7) -0.1664(4) 0.030(2) Uani 1 1 d . . . . .
H7A H 0.3916 0.7130 -0.2050 0.036 Uiso 1 1 calc R U . . .
H7B H 0.4155 0.7829 -0.1527 0.036 Uiso 1 1 calc R U . . .
C8 C 0.2020(11) 0.7607(6) -0.1776(4) 0.025(2) Uani 1 1 d . . . . .
C9 C 0.2600(11) 0.7629(7) 0.1159(4) 0.030(2) Uani 1 1 d . . . . .
H9 H 0.3263 0.7631 0.1504 0.036 Uiso 1 1 calc R U . . .
C10 C 0.0887(12) 0.7981(7) 0.0507(4) 0.035(3) Uani 1 1 d . . . . .
H10 H 0.0118 0.8273 0.0304 0.041 Uiso 1 1 calc R U . . .
C11 C 0.1356(12) 0.8967(6) 0.1398(4) 0.035(3) Uani 1 1 d . . . . .
H11A H 0.0770 0.9371 0.1147 0.042 Uiso 1 1 calc R U . . .
H11B H 0.2247 0.9252 0.1532 0.042 Uiso 1 1 calc R U . . .
C12 C 0.0595(11) 0.8724(7) 0.1961(4) 0.031(2) Uani 1 1 d . . . . .
C13 C 0.3525(12) 0.2470(7) -0.1378(4) 0.032(2) Uani 1 1 d . . . . .
H13 H 0.3195 0.2752 -0.1742 0.039 Uiso 1 1 calc R U . . .
C14 C 0.4275(16) 0.1511(7) -0.0736(5) 0.052(4) Uani 1 1 d . . . . .
H14 H 0.4590 0.0986 -0.0567 0.063 Uiso 1 1 calc R U . . .
C15 C 0.3683(13) 0.1023(7) -0.1811(5) 0.041(3) Uani 1 1 d . . . . .
H15A H 0.4549 0.0685 -0.1817 0.049 Uiso 1 1 calc R U . . .
H15B H 0.3527 0.1314 -0.2208 0.049 Uiso 1 1 calc R U . . .
C16 C 0.2480(12) 0.0445(7) -0.1734(4) 0.031(2) Uani 1 1 d . . . . .
C17 C -0.0152(12) 0.6076(7) 0.1238(4) 0.037(3) Uani 1 1 d . . . . .
H17 H -0.0121 0.6675 0.1254 0.045 Uiso 1 1 calc R U . . .
C18 C -0.0230(11) 0.4796(7) 0.1506(4) 0.030(2) Uani 1 1 d . . . . .
H18 H -0.0240 0.4299 0.1745 0.036 Uiso 1 1 calc R U . . .
C19 C 0.0041(11) 0.5844(8) 0.2365(4) 0.0311(19) Uani 1 1 d . . . . .
H19A H -0.0693 0.5572 0.2588 0.037 Uiso 1 1 calc R U . . .
H19B H -0.0103 0.6461 0.2383 0.037 Uiso 1 1 calc R U . . .
C20 C 0.1456(11) 0.5633(7) 0.2680(4) 0.035(3) Uani 1 1 d . . . . .
O1W O -0.066(2) 0.0257(13) 0.0287(8) 0.067(5) Uiso 0.5 1 d . . P . .
O21W O 0.455(3) 0.1229(17) 0.0780(9) 0.084(6) Uiso 0.5 1 d . . P . .
O22W O 0.440(2) 0.0513(15) 0.0635(8) 0.073(6) Uiso 0.5 1 d . . P . .
O31W O 0.1549(17) 0.1149(10) 0.0417(6) 0.054(4) Uiso 0.6 1 d . . P . .
O32W O 0.181(3) 0.0989(16) 0.0008(10) 0.066(7) Uiso 0.4 1 d . . P . .
O41W O 0.722(3) 0.1234(16) 0.0548(10) 0.123(7) Uiso 0.65 1 d . . P . .
O42W O 0.673(6) 0.096(4) 0.015(2) 0.145(16) Uiso 0.35 1 d . . P . .

loop_
_atom_site_aniso_label
_atom_site_aniso_U_11
_atom_site_aniso_U_22
_atom_site_aniso_U_33
_atom_site_aniso_U_23
_atom_site_aniso_U_13
_atom_site_aniso_U_12
U1 0.01914(17) 0.02248(17) 0.02468(14) 0.00041(17) 0.00294(11) -0.0006(2)
Ag1 0.0395(5) 0.0278(4) 0.0394(4) 0.0041(3) 0.0033(3) 0.0026(4)
Ag2 0.0392(5) 0.0278(4) 0.0354(3) 0.0000(3) 0.0029(3) -0.0012(4)
Ag3 0.0354(5) 0.0380(5) 0.0390(4) -0.0120(3) -0.0040(3) 0.0006(4)
O1 0.030(4) 0.027(4) 0.026(3) 0.002(3) -0.002(3) -0.014(3)
O2 0.032(4) 0.027(4) 0.042(3) -0.005(3) 0.009(3) 0.002(3)
O3 0.033(4) 0.020(4) 0.026(3) 0.000(3) 0.000(3) -0.003(3)
O4 0.023(4) 0.058(6) 0.063(5) 0.025(4) 0.012(4) -0.003(4)
O5 0.035(4) 0.020(4) 0.032(3) -0.003(3) 0.008(3) 0.010(3)
O6 0.048(5) 0.022(4) 0.044(4) -0.003(3) 0.013(3) -0.011(4)
O7 0.034(5) 0.063(6) 0.054(4) -0.009(4) 0.014(4) -0.024(5)
O8 0.025(4) 0.030(4) 0.053(4) -0.011(3) 0.008(3) -0.008(3)
O9 0.027(4) 0.059(6) 0.031(3) 0.001(3) 0.001(3) 0.008(4)
O10 0.025(4) 0.045(5) 0.034(3) -0.001(3) 0.006(3) 0.008(3)
O11 0.028(4) 0.017(3) 0.042(3) -0.004(3) -0.001(3) 0.007(3)
O12 0.028(4) 0.028(4) 0.036(3) 0.002(3) 0.003(3) -0.004(4)
N1 0.025(5) 0.038(6) 0.030(4) 0.006(3) -0.001(3) 0.003(4)
N2 0.035(5) 0.034(5) 0.035(4) -0.006(4) 0.011(4) -0.002(4)
N3 0.031(5) 0.032(5) 0.036(4) -0.002(4) 0.006(4) -0.005(4)
N4 0.031(5) 0.023(5) 0.037(4) -0.005(3) 0.004(3) -0.005(4)
N5 0.020(5) 0.037(5) 0.029(4) -0.001(3) -0.004(3) 0.002(4)
N6 0.039(6) 0.026(5) 0.022(3) 0.006(3) 0.009(3) 0.015(4)
N7 0.038(6) 0.022(4) 0.026(4) -0.004(3) 0.002(3) 0.008(4)
N8 0.026(5) 0.036(5) 0.032(4) 0.001(3) -0.002(3) 0.014(4)
N9 0.027(5) 0.024(5) 0.031(4) -0.002(3) 0.008(3) 0.003(4)
N10 0.070(8) 0.015(5) 0.041(4) -0.006(4) 0.011(5) -0.008(5)
N11 0.126(12) 0.021(5) 0.037(5) -0.004(4) -0.009(6) 0.011(6)
N12 0.032(6) 0.022(5) 0.048(5) -0.005(4) 0.002(4) -0.003(4)
N13 0.039(6) 0.038(6) 0.035(4) -0.009(4) 0.001(4) -0.001(4)
N14 0.025(5) 0.031(5) 0.029(4) -0.004(3) -0.004(3) -0.005(4)
N15 0.021(4) 0.024(5) 0.033(4) -0.004(3) 0.004(3) -0.001(3)
C1 0.031(6) 0.021(6) 0.030(4) 0.000(4) 0.003(4) -0.001(5)
C2 0.026(6) 0.040(6) 0.028(4) 0.010(4) 0.005(4) -0.008(5)
C3 0.035(6) 0.012(5) 0.038(5) -0.006(4) 0.011(4) -0.006(4)
C4 0.019(5) 0.040(7) 0.031(5) -0.003(4) 0.002(4) -0.006(5)
C5 0.028(6) 0.034(6) 0.036(5) 0.000(4) -0.001(4) 0.000(5)
C6 0.023(5) 0.033(5) 0.028(4) 0.001(5) 0.001(3) 0.012(6)
C7 0.018(5) 0.033(6) 0.037(5) 0.006(4) -0.005(4) -0.003(5)
C8 0.032(6) 0.021(5) 0.022(4) 0.001(4) -0.006(4) 0.001(5)
C9 0.019(6) 0.038(6) 0.032(4) -0.003(4) 0.004(4) 0.004(5)
C10 0.042(7) 0.038(6) 0.023(4) -0.005(4) 0.000(4) 0.004(5)
C11 0.031(6) 0.027(6) 0.048(5) -0.008(4) 0.012(5) -0.001(5)
C12 0.017(5) 0.040(7) 0.034(5) -0.003(4) -0.002(4) 0.005(5)
C13 0.035(7) 0.034(6) 0.027(4) -0.011(4) -0.003(4) -0.002(5)
C14 0.094(12) 0.020(6) 0.039(6) -0.007(4) -0.018(6) -0.009(7)
C15 0.044(7) 0.035(8) 0.047(5) -0.011(5) 0.017(5) -0.006(6)
C16 0.034(7) 0.023(5) 0.037(5) -0.009(4) 0.007(4) 0.000(5)
C17 0.035(6) 0.032(6) 0.044(5) -0.003(4) -0.001(4) -0.016(5)
C18 0.027(6) 0.035(6) 0.029(4) 0.002(4) 0.005(4) 0.002(5)
C19 0.022(4) 0.039(5) 0.033(4) -0.007(5) 0.002(3) 0.008(6)
C20 0.025(6) 0.037(7) 0.041(5) 0.001(4) 0.003(4) -0.005(5)

loop_
_atom_type_symbol
_atom_type_description
_atom_type_scat_dispersion_real
_atom_type_scat_dispersion_imag
_atom_type_scat_source
C C 0.0033 0.0016 'International Tables Vol C Tables 4.2.6.8 and 6.1.1.4'
H H 0.0000 0.0000 'International Tables Vol C Tables 4.2.6.8 and 6.1.1.4'
N N 0.0061 0.0033 'International Tables Vol C Tables 4.2.6.8 and 6.1.1.4'
O O 0.0106 0.0060 'International Tables Vol C Tables 4.2.6.8 and 6.1.1.4'
Ag Ag -0.8971 1.1015 'International Tables Vol C Tables 4.2.6.8 and 6.1.1.4'
U U -9.6767 9.6646 'International Tables Vol C Tables 4.2.6.8 and 6.1.1.4'

loop_
_geom_angle_atom_site_label_1
_geom_angle_atom_site_label_2
_geom_angle_atom_site_label_3
_geom_angle
_geom_angle_site_symmetry_1
_geom_angle_site_symmetry_3
_geom_angle_publ_flag
O11 U1 O12 179.2(3) . . ?
O11 U1 O1 92.1(3) . . ?
O12 U1 O1 87.1(3) . . ?
O11 U1 O5 91.0(3) . 1_545 ?
O12 U1 O5 89.7(3) . 1_545 ?
O1 U1 O5 145.8(3) . 1_545 ?
O11 U1 O3 88.6(3) . 3_565 ?
O12 U1 O3 91.2(3) . 3_565 ?
O1 U1 O3 73.5(2) . 3_565 ?
O5 U1 O3 140.7(2) 1_545 3_565 ?
O11 U1 O8 95.4(3) . 3 ?
O12 U1 O8 85.3(3) . 3 ?
O1 U1 O8 144.5(3) . 3 ?
O5 U1 O8 68.8(2) 1_545 3 ?
O3 U1 O8 72.0(2) 3_565 3 ?
O11 U1 O10 92.6(2) . 2_545 ?
O12 U1 O10 87.1(3) . 2_545 ?
O1 U1 O10 72.5(2) . 2_545 ?
O5 U1 O10 73.3(2) 1_545 2_545 ?
O3 U1 O10 146.0(2) 3_565 2_545 ?
O8 U1 O10 141.4(3) 3 2_545 ?
N1 Ag1 N7 142.2(3) . . ?
N1 Ag1 N4 114.8(3) . . ?
N7 Ag1 N4 88.8(3) . . ?
N1 Ag1 O12 85.9(3) . 2 ?
N7 Ag1 O12 99.5(2) . 2 ?
N4 Ag1 O12 132.8(2) . 2 ?
N1 Ag1 Ag2 106.5(2) . 3_665 ?
N7 Ag1 Ag2 109.8(2) . 3_665 ?
N4 Ag1 Ag2 67.6(2) . 3_665 ?
O12 Ag1 Ag2 65.85(13) 2 3_665 ?
N1 Ag1 Ag3 100.3(2) . . ?
N7 Ag1 Ag3 62.5(2) . . ?
N4 Ag1 Ag3 64.1(2) . . ?
O12 Ag1 Ag3 157.40(13) 2 . ?
Ag2 Ag1 Ag3 131.07(3) 3_665 . ?
N5 Ag2 N10 144.6(3) . . ?
N5 Ag2 N2 116.1(3) . . ?
N10 Ag2 N2 99.2(3) . . ?
N5 Ag2 Ag1 77.3(2) . 3_665 ?
N10 Ag2 Ag1 83.6(3) . 3_665 ?
N2 Ag2 Ag1 119.2(2) . 3_665 ?
N5 Ag2 O12 70.3(2) . 4_665 ?
N10 Ag2 O12 74.3(3) . 4_665 ?
N2 Ag2 O12 171.6(3) . 4_665 ?
Ag1 Ag2 O12 55.65(12) 3_665 4_665 ?
N14 Ag3 N8 164.4(3) 3_565 . ?
N14 Ag3 N13 106.7(3) 3_565 . ?
N8 Ag3 N13 84.3(3) . . ?
N14 Ag3 O4 80.2(3) 3_565 . ?
N8 Ag3 O4 91.2(3) . . ?
N13 Ag3 O4 167.4(3) . . ?
N14 Ag3 Ag1 108.0(2) 3_565 . ?
N8 Ag3 Ag1 64.4(2) . . ?
N13 Ag3 Ag1 71.5(2) . . ?
O4 Ag3 Ag1 116.97(14) . . ?
C4 O1 U1 139.2(5) . . ?
C8 O3 U1 128.9(6) . 3_565 ?
C8 O4 Ag3 143.8(7) . . ?
C12 O5 U1 142.1(6) . 1_565 ?
C16 O8 U1 125.4(6) . 3 ?
C20 O10 U1 131.6(6) . 2 ?
C1 N1 N2 106.7(8) . . ?
C1 N1 Ag1 132.2(7) . . ?
N2 N1 Ag1 121.0(6) . . ?
C2 N2 N1 107.2(7) . . ?
C2 N2 Ag2 129.5(7) . . ?
N1 N2 Ag2 120.4(6) . . ?
C1 N3 C2 105.8(8) . . ?
C1 N3 C3 130.3(8) . . ?
C2 N3 C3 123.6(8) . . ?
C5 N4 N5 107.9(8) . . ?
C5 N4 Ag1 127.2(7) . . ?
N5 N4 Ag1 122.7(6) . . ?
C6 N5 N4 106.2(9) . . ?
C6 N5 Ag2 133.8(7) . . ?
N4 N5 Ag2 119.8(5) . . ?
C6 N6 C5 104.7(8) . . ?
C6 N6 C7 127.7(8) . . ?
C5 N6 C7 127.4(9) . . ?
C9 N7 N8 107.8(8) . . ?
C9 N7 Ag1 133.9(7) . . ?
N8 N7 Ag1 117.4(6) . . ?
C10 N8 N7 106.8(8) . . ?
C10 N8 Ag3 134.5(7) . . ?
N7 N8 Ag3 115.3(6) . . ?
C9 N9 C10 105.1(8) . . ?
C9 N9 C11 127.9(9) . . ?
C10 N9 C11 126.6(9) . . ?
C13 N10 N11 108.2(9) . . ?
C13 N10 Ag2 131.8(8) . . ?
N11 N10 Ag2 120.0(6) . . ?
C14 N11 N10 106.1(8) . . ?
C13 N12 C14 105.1(8) . . ?
C13 N12 C15 126.9(9) . . ?
C14 N12 C15 127.6(9) . . ?
C17 N13 N14 105.5(8) . . ?
C17 N13 Ag3 122.4(7) . . ?
N14 N13 Ag3 128.1(6) . . ?
C18 N14 N13 106.9(8) . . ?
C18 N14 Ag3 132.0(7) . 3_565 ?
N13 N14 Ag3 121.2(5) . 3_565 ?
C18 N15 C17 103.9(7) . . ?
C18 N15 C19 129.4(8) . . ?
C17 N15 C19 126.6(9) . . ?
N1 C1 N3 111.4(8) . . ?
N1 C1 H1 124.3 . . ?
N3 C1 H1 124.3 . . ?
N2 C2 N3 108.8(9) . . ?
N2 C2 H2 125.6 . . ?
N3 C2 H2 125.6 . . ?
N3 C3 C4 113.5(8) . . ?
N3 C3 H3A 108.9 . . ?
C4 C3 H3A 108.9 . . ?
N3 C3 H3B 108.9 . . ?
C4 C3 H3B 108.9 . . ?
H3A C3 H3B 107.7 . . ?
O2 C4 O1 123.7(8) . . ?
O2 C4 C3 122.9(9) . . ?
O1 C4 C3 113.1(9) . . ?
N4 C5 N6 109.6(9) . . ?
N4 C5 H5 125.2 . . ?
N6 C5 H5 125.2 . . ?
N5 C6 N6 111.5(8) . . ?
N5 C6 H6 124.2 . . ?
N6 C6 H6 124.2 . . ?
N6 C7 C8 110.7(8) . . ?
N6 C7 H7A 109.5 . . ?
C8 C7 H7A 109.5 . . ?
N6 C7 H7B 109.5 . . ?
C8 C7 H7B 109.5 . . ?
H7A C7 H7B 108.1 . . ?
O4 C8 O3 127.4(10) . . ?
O4 C8 C7 120.7(9) . . ?
O3 C8 C7 112.0(8) . . ?
N7 C9 N9 111.7(9) . . ?
N7 C9 H9 124.2 . . ?
N9 C9 H9 124.2 . . ?
N8 C10 N9 108.6(9) . . ?
N8 C10 H10 125.7 . . ?
N9 C10 H10 125.7 . . ?
N9 C11 C12 112.5(8) . . ?
N9 C11 H11A 109.1 . . ?
C12 C11 H11A 109.1 . . ?
N9 C11 H11B 109.1 . . ?
C12 C11 H11B 109.1 . . ?
H11A C11 H11B 107.8 . . ?
O6 C12 O5 126.0(9) . . ?
O6 C12 C11 120.1(9) . . ?
O5 C12 C11 113.8(9) . . ?
N10 C13 N12 109.8(9) . . ?
N10 C13 H13 125.1 . . ?
N12 C13 H13 125.1 . . ?
N11 C14 N12 110.8(11) . . ?
N11 C14 H14 124.6 . . ?
N12 C14 H14 124.6 . . ?
N12 C15 C16 112.8(8) . . ?
N12 C15 H15A 109.0 . . ?
C16 C15 H15A 109.0 . . ?
N12 C15 H15B 109.0 . . ?
C16 C15 H15B 109.0 . . ?
H15A C15 H15B 107.8 . . ?
O7 C16 O8 125.6(10) . . ?
O7 C16 C15 118.9(9) . . ?
O8 C16 C15 115.5(8) . . ?
N13 C17 N15 111.9(9) . . ?
N13 C17 H17 124.1 . . ?
N15 C17 H17 124.1 . . ?
N14 C18 N15 111.8(9) . . ?
N14 C18 H18 124.1 . . ?
N15 C18 H18 124.1 . . ?
N15 C19 C20 113.2(8) . . ?
N15 C19 H19A 108.9 . . ?
C20 C19 H19A 108.9 . . ?
N15 C19 H19B 108.9 . . ?
C20 C19 H19B 108.9 . . ?
H19A C19 H19B 107.7 . . ?
O9 C20 O10 124.9(10) . . ?
O9 C20 C19 115.9(9) . . ?
O10 C20 C19 119.0(8) . . ?

loop_
_geom_bond_atom_site_label_1
_geom_bond_atom_site_label_2
_geom_bond_distance
_geom_bond_site_symmetry_2
_geom_bond_publ_flag
U1 O11 1.756(6) . ?
U1 O12 1.790(6) . ?
U1 O1 2.347(6) . ?
U1 O5 2.387(6) 1_545 ?
U1 O3 2.398(7) 3_565 ?
U1 O8 2.409(7) 3 ?
U1 O10 2.412(7) 2_545 ?
Ag1 N1 2.173(9) . ?
Ag1 N7 2.237(8) . ?
Ag1 N4 2.415(7) . ?
Ag1 O12 2.965(6) 2 ?
Ag1 Ag2 3.0628(12) 3_665 ?
Ag1 Ag3 3.3695(12) . ?
Ag2 N5 2.155(9) . ?
Ag2 N10 2.184(9) . ?
Ag2 N2 2.386(7) . ?
Ag2 Ag1 3.0628(12) 3_665 ?
Ag2 O12 3.277(6) 4_665 ?
Ag3 N14 2.155(8) 3_565 ?
Ag3 N8 2.203(9) . ?
Ag3 N13 2.507(8) . ?
Ag3 O4 3.333(7) . ?
O1 C4 1.285(12) . ?
O2 C4 1.233(12) . ?
O3 C8 1.280(11) . ?
O4 C8 1.212(12) . ?
O5 C12 1.272(12) . ?
O6 C12 1.212(13) . ?
O7 C16 1.236(11) . ?
O8 C16 1.284(11) . ?
O9 C20 1.258(11) . ?
O10 C20 1.273(12) . ?
O10 U1 2.412(7) 2 ?
N1 C1 1.300(11) . ?
N1 N2 1.387(11) . ?
N2 C2 1.325(13) . ?
N3 C1 1.334(12) . ?
N3 C2 1.365(11) . ?
N3 C3 1.475(12) . ?
N4 C5 1.316(13) . ?
N4 N5 1.383(11) . ?
N5 C6 1.303(12) . ?
N6 C6 1.355(14) . ?
N6 C5 1.361(11) . ?
N6 C7 1.447(12) . ?
N7 C9 1.276(12) . ?
N7 N8 1.388(11) . ?
N8 C10 1.331(13) . ?
N9 C9 1.349(13) . ?
N9 C10 1.377(12) . ?
N9 C11 1.447(12) . ?
N10 C13 1.307(12) . ?
N10 N11 1.389(13) . ?
N11 C14 1.308(14) . ?
N12 C13 1.355(14) . ?
N12 C14 1.367(13) . ?
N12 C15 1.435(13) . ?
N13 C17 1.327(12) . ?
N13 N14 1.380(12) . ?
N14 C18 1.322(11) . ?
N15 C18 1.336(12) . ?
N15 C17 1.353(12) . ?
N15 C19 1.450(11) . ?
C1 H1 0.9500 . ?
C2 H2 0.9500 . ?
C3 C4 1.517(13) . ?
C3 H3A 0.9900 . ?
C3 H3B 0.9900 . ?
C5 H5 0.9500 . ?
C6 H6 0.9500 . ?
C7 C8 1.556(14) . ?
C7 H7A 0.9900 . ?
C7 H7B 0.9900 . ?
C9 H9 0.9500 . ?
C10 H10 0.9500 . ?
C11 C12 1.542(13) . ?
C11 H11A 0.9900 . ?
C11 H11B 0.9900 . ?
C13 H13 0.9500 . ?
C14 H14 0.9500 . ?
C15 C16 1.494(15) . ?
C15 H15A 0.9900 . ?
C15 H15B 0.9900 . ?
C17 H17 0.9500 . ?
C18 H18 0.9500 . ?
C19 C20 1.509(14) . ?
C19 H19A 0.9900 . ?
C19 H19B 0.9900 . ?

loop_
_geom_hbond_atom_site_label_D
_geom_hbond_atom_site_label_H
_geom_hbond_atom_site_label_A
_geom_hbond_distance_DH
_geom_hbond_distance_HA
_geom_hbond_distance_DA
_geom_hbond_angle_DHA
_geom_hbond_site_symmetry_A
_geom_hbond_publ_flag
C1 H1 O10 0.95 2.51 3.302(12) 141 . yes
C1 H1 O5 0.95 2.31 3.124(11) 143 2_545 yes
C2 H2 O31W 0.95 2.42 3.302(19) 155 . yes
C3 H3A O6 0.99 2.78 3.468(13) 127 2_545 yes
C5 H5 O41W 0.95 2.65 3.35(3) 131 3_665 yes
C6 H6 O8 0.95 2.70 3.640(12) 172 2_554 yes
C6 H6 O12 0.95 2.46 3.046(13) 120 4_665 yes
C13 H13 O3 0.95 2.47 3.366(11) 157 2_544 yes
C14 H14 O42W 0.95 2.49 3.06(5) 119 . yes
C14 H14 O22W 0.95 2.78 3.41(2) 125 . yes
C14 H14 O22W 0.95 2.58 3.45(3) 153 3_655 yes
C15 H15A O2 0.99 2.76 3.212(13) 108 4_665 yes
C15 H15A O9 0.99 2.69 3.659(15) 166 4_665 yes
C17 H17 O6 0.95 2.72 3.527(13) 143 . yes
C18 H18 O2 0.95 2.35 3.128(12) 139 . yes
C18 H18 O4 0.95 2.67 3.392(14) 133 3_565 yes
C19 H19A O8 0.99 2.34 3.287(13) 161 4_566 yes
C19 H19B O6 0.99 2.59 3.505(14) 154 . yes
C9 H9 O1 0.95 2.27 3.130(11) 150 2_555 yes
C9 H9 O2 0.95 2.76 3.518(12) 137 2_555 yes
C10 H10 O1W 0.95 2.74 3.30(2) 118 3_565 yes
C10 H10 O31W 0.95 2.34 3.272(19) 165 3_565 yes
C10 H10 O32W 0.95 2.25 3.19(3) 170 3_565 yes
C11 H11A O7 0.99 2.63 3.270(14) 122 3_565 yes
C11 H11A O1W 0.99 2.65 3.62(2) 168 1_565 yes
C11 H11A O11 0.99 2.65 3.262(12) 120 1_565 yes
C11 H11B O9 0.99 2.40 3.285(13) 149 2_555 yes

loop_
_geom_torsion_atom_site_label_1
_geom_torsion_atom_site_label_2
_geom_torsion_atom_site_label_3
_geom_torsion_atom_site_label_4
_geom_torsion
_geom_torsion_site_symmetry_1
_geom_torsion_site_symmetry_2
_geom_torsion_site_symmetry_3
_geom_torsion_site_symmetry_4
_geom_torsion_publ_flag
C1 N1 N2 C2 0.8(11) . . . . ?
Ag1 N1 N2 C2 -175.9(7) . . . . ?
C1 N1 N2 Ag2 -161.8(7) . . . . ?
Ag1 N1 N2 Ag2 21.5(10) . . . . ?
C5 N4 N5 C6 -1.7(11) . . . . ?
Ag1 N4 N5 C6 162.5(7) . . . . ?
C5 N4 N5 Ag2 -177.2(7) . . . . ?
Ag1 N4 N5 Ag2 -13.1(10) . . . . ?
C9 N7 N8 C10 -0.1(11) . . . . ?
Ag1 N7 N8 C10 170.2(7) . . . . ?
C9 N7 N8 Ag3 -162.3(7) . . . . ?
Ag1 N7 N8 Ag3 8.0(8) . . . . ?
C13 N10 N11 C14 1.8(15) . . . . ?
Ag2 N10 N11 C14 -177.5(10) . . . . ?
C17 N13 N14 C18 -2.8(11) . . . . ?
Ag3 N13 N14 C18 154.6(7) . . . . ?
C17 N13 N14 Ag3 176.9(7) . . . 3_565 ?
Ag3 N13 N14 Ag3 -25.6(11) . . . 3_565 ?
N2 N1 C1 N3 -1.2(11) . . . . ?
Ag1 N1 C1 N3 175.0(7) . . . . ?
C2 N3 C1 N1 1.1(12) . . . . ?
C3 N3 C1 N1 176.4(10) . . . . ?
N1 N2 C2 N3 -0.2(12) . . . . ?
Ag2 N2 C2 N3 160.3(7) . . . . ?
C1 N3 C2 N2 -0.6(12) . . . . ?
C3 N3 C2 N2 -176.2(10) . . . . ?
C1 N3 C3 C4 47.8(15) . . . . ?
C2 N3 C3 C4 -137.7(10) . . . . ?
U1 O1 C4 O2 143.0(8) . . . . ?
U1 O1 C4 C3 -43.3(14) . . . . ?
N3 C3 C4 O2 -22.2(14) . . . . ?
N3 C3 C4 O1 164.0(8) . . . . ?
N5 N4 C5 N6 2.5(12) . . . . ?
Ag1 N4 C5 N6 -160.8(7) . . . . ?
C6 N6 C5 N4 -2.3(12) . . . . ?
C7 N6 C5 N4 172.5(10) . . . . ?
N4 N5 C6 N6 0.3(11) . . . . ?
Ag2 N5 C6 N6 174.9(7) . . . . ?
C5 N6 C6 N5 1.2(12) . . . . ?
C7 N6 C6 N5 -173.6(9) . . . . ?
C6 N6 C7 C8 87.5(12) . . . . ?
C5 N6 C7 C8 -86.1(12) . . . . ?
Ag3 O4 C8 O3 -158.3(7) . . . . ?
Ag3 O4 C8 C7 22.9(17) . . . . ?
U1 O3 C8 O4 23.2(14) 3_565 . . . ?
U1 O3 C8 C7 -157.9(6) 3_565 . . . ?
N6 C7 C8 O4 -0.4(13) . . . . ?
N6 C7 C8 O3 -179.4(8) . . . . ?
N8 N7 C9 N9 -0.9(11) . . . . ?
Ag1 N7 C9 N9 -169.0(7) . . . . ?
C10 N9 C9 N7 1.6(11) . . . . ?
C11 N9 C9 N7 173.9(9) . . . . ?
N7 N8 C10 N9 1.1(11) . . . . ?
Ag3 N8 C10 N9 158.3(7) . . . . ?
C9 N9 C10 N8 -1.6(11) . . . . ?
C11 N9 C10 N8 -174.1(9) . . . . ?
C9 N9 C11 C12 -71.7(13) . . . . ?
C10 N9 C11 C12 99.1(12) . . . . ?
U1 O5 C12 O6 -147.4(9) 1_565 . . . ?
U1 O5 C12 C11 35.2(15) 1_565 . . . ?
N9 C11 C12 O6 -3.9(14) . . . . ?
N9 C11 C12 O5 173.7(8) . . . . ?
N11 N10 C13 N12 -1.3(14) . . . . ?
Ag2 N10 C13 N12 177.8(8) . . . . ?
C14 N12 C13 N10 0.4(14) . . . . ?
C15 N12 C13 N10 173.4(10) . . . . ?
N10 N11 C14 N12 -1.6(16) . . . . ?
C13 N12 C14 N11 0.8(16) . . . . ?
C15 N12 C14 N11 -172.2(12) . . . . ?
C13 N12 C15 C16 -104.3(13) . . . . ?
C14 N12 C15 C16 67.2(16) . . . . ?
U1 O8 C16 O7 17.2(15) 3 . . . ?
U1 O8 C16 C15 -164.9(8) 3 . . . ?
N12 C15 C16 O7 -11.4(16) . . . . ?
N12 C15 C16 O8 170.5(9) . . . . ?
N14 N13 C17 N15 3.0(12) . . . . ?
Ag3 N13 C17 N15 -156.0(7) . . . . ?
C18 N15 C17 N13 -2.0(12) . . . . ?
C19 N15 C17 N13 176.4(9) . . . . ?
N13 N14 C18 N15 1.7(12) . . . . ?
Ag3 N14 C18 N15 -178.0(7) 3_565 . . . ?
C17 N15 C18 N14 0.1(11) . . . . ?
C19 N15 C18 N14 -178.3(9) . . . . ?
C18 N15 C19 C20 70.2(14) . . . . ?
C17 N15 C19 C20 -107.9(12) . . . . ?
U1 O10 C20 O9 -20.4(16) 2 . . . ?
U1 O10 C20 C19 154.8(8) 2 . . . ?
N15 C19 C20 O9 -153.3(9) . . . . ?
N15 C19 C20 O10 31.1(15) . . . . ?
